data_2240907
loop_
_publ_author_name
'Shi, Xin-Wei'
'Lu, Qiang-Qiang'
'Zhou, Jun-Hui'
'Cui, Xin-Ai'

_publ_section_title
;
 Crystal structure of sepaconitine, a C~19~-diterpenoid alkaloid from the
 roots of <i>Aconitum sinomontanum</i> Nakai
;
_journal_issue 8
_journal_name_full 'Acta Crystallographica Section E'
_journal_page_first o550
_journal_page_last o551
_journal_paper_doi 10.1107/S205698901501258X
_journal_volume 71
_journal_year 2015
_chemical_formula_iupac 'C30 H42 N2 O8'
_chemical_formula_moiety 'C30 H42 N2 O8'
_chemical_formula_sum 'C30 H42 N2 O8'
_chemical_formula_weight 558.66
_chemical_melting_point_gt 250
_chemical_melting_point_lt 252
_chemical_name_common
;
Sepaconitine
;
_chemical_name_systematic
;
(1\a,14\a,16\b)-20-Ethyl-8,9,10-trihydroxy-1,14,16-trimethoxyaconitan-4-yl
2-aminobenzoate
;
_space_group_IT_number 19
_symmetry_cell_setting orthorhombic
_symmetry_space_group_name_Hall 'P 2ac 2ab'
_symmetry_space_group_name_H-M 'P 21 21 21'
_atom_sites_solution_hydrogens geom
_atom_sites_solution_primary direct
_atom_sites_solution_secondary difmap
_audit_creation_method SHELXL-97
_cell_angle_alpha 90.00
_cell_angle_beta 90.00
_cell_angle_gamma 90.00
_cell_formula_units_Z 4
_cell_length_a 9.6917(5)
_cell_length_b 16.0510(7)
_cell_length_c 18.3549(7)
_cell_measurement_reflns_used 2628
_cell_measurement_temperature 173(2)
_cell_measurement_theta_max 64.24
_cell_measurement_theta_min 3.66
_cell_volume 2855.3(2)
_computing_cell_refinement
;
SAINT (Bruker, 2002)
;
_computing_data_collection
;
SMART (Bruker, 2002)
;
_computing_data_reduction
;
SAINT (Bruker, 2002)
;
_computing_molecular_graphics
;
SHELXTL (Sheldrick, 2008)
;
_computing_publication_material
;
SHELXTL (Sheldrick, 2008)
;
_computing_structure_refinement
;
SHELXTL (Sheldrick, 2008)
;
_computing_structure_solution
;
SHELXTL (Sheldrick, 2008)
;
_diffrn_ambient_temperature 173(2)
_diffrn_measured_fraction_theta_full 0.982
_diffrn_measured_fraction_theta_max 0.982
_diffrn_measurement_device_type 'Bruker SMART CCD area-detector'
_diffrn_measurement_method 'phi and omega scans'
_diffrn_radiation_monochromator graphite
_diffrn_radiation_source 'fine-focus sealed tube'
_diffrn_radiation_type CuK\a
_diffrn_radiation_wavelength 1.54178
_diffrn_reflns_av_R_equivalents 0.0291
_diffrn_reflns_av_sigmaI/netI 0.0434
_diffrn_reflns_limit_h_max 11
_diffrn_reflns_limit_h_min -7
_diffrn_reflns_limit_k_max 18
_diffrn_reflns_limit_k_min -18
_diffrn_reflns_limit_l_max 18
_diffrn_reflns_limit_l_min -21
_diffrn_reflns_number 8125
_diffrn_reflns_theta_full 64.99
_diffrn_reflns_theta_max 64.99
_diffrn_reflns_theta_min 3.66
_exptl_absorpt_coefficient_mu 0.771
_exptl_absorpt_correction_T_max 0.8131
_exptl_absorpt_correction_T_min 0.7905
_exptl_absorpt_correction_type multi-scan
_exptl_absorpt_process_details
;
(SADABS; Bruker, 2002)
;
_exptl_crystal_colour colorless
_exptl_crystal_density_diffrn 1.300
_exptl_crystal_density_method 'not measured'
_exptl_crystal_description block
_exptl_crystal_F_000 1200
_exptl_crystal_size_max 0.32
_exptl_crystal_size_mid 0.32
_exptl_crystal_size_min 0.28
_refine_diff_density_max 0.463
_refine_diff_density_min -0.192
_refine_ls_extinction_method none
_refine_ls_goodness_of_fit_ref 1.046
_refine_ls_hydrogen_treatment constr
_refine_ls_matrix_type full
_refine_ls_number_parameters 388
_refine_ls_number_reflns 4528
_refine_ls_number_restraints 60
_refine_ls_restrained_S_all 1.060
_refine_ls_R_factor_all 0.0548
_refine_ls_R_factor_gt 0.0461
_refine_ls_shift/su_max 0.001
_refine_ls_shift/su_mean 0.000
_refine_ls_structure_factor_coef Fsqd
_refine_ls_weighting_details 'calc w=1/[\s^2^(Fo^2^)+(0.0752P)^2^+0.0411P] where P=(Fo^2^+2Fc^2^)/3'
_refine_ls_weighting_scheme calc
_refine_ls_wR_factor_gt 0.1197
_refine_ls_wR_factor_ref 0.1259
_reflns_number_gt 3831
_reflns_number_total 4528
_reflns_threshold_expression I>2sigma(I)
_cod_data_source_file hg5447sup1.cif
_cod_data_source_block I
_cod_database_code 2240907

loop_
_symmetry_equiv_pos_as_xyz
'x, y, z'
'-x+1/2, -y, z+1/2'
'x+1/2, -y+1/2, -z'
'-x, y+1/2, -z+1/2'

loop_
_atom_site_type_symbol
_atom_site_label
_atom_site_fract_x
_atom_site_fract_y
_atom_site_fract_z
_atom_site_U_iso_or_equiv
_atom_site_adp_type
_atom_site_calc_flag
_atom_site_refinement_flags
_atom_site_occupancy
_atom_site_symmetry_multiplicity
_atom_site_disorder_assembly
_atom_site_disorder_group
C C1 0.5519(3) 0.04441(18) 0.93627(14) 0.0459(6) Uani d . 1 1 . .
H H1 0.5224 0.0713 0.9829 0.055 Uiso calc R 1 1 . .
C C2 0.5401(3) -0.04952(19) 0.94729(17) 0.0574(7) Uani d . 1 1 . .
H H2A 0.4494 -0.0626 0.9693 0.069 Uiso calc R 1 1 . .
H H2B 0.5451 -0.0777 0.8994 0.069 Uiso calc R 1 1 . .
C C3 0.6545(3) -0.08242(19) 0.99638(17) 0.0587(7) Uani d . 1 1 . .
H H3A 0.6440 -0.0598 1.0462 0.070 Uiso calc R 1 1 . .
H H3B 0.6503 -0.1440 0.9990 0.070 Uiso calc R 1 1 . .
C C4 0.7912(3) -0.05507(17) 0.96421(14) 0.0472(6) Uani d . 1 1 . .
C C5 0.8106(3) 0.03991(16) 0.96718(13) 0.0417(6) Uani d . 1 1 . .
H H5 0.8054 0.0615 1.0182 0.050 Uiso calc R 1 1 . .
C C6 0.9497(3) 0.06134(17) 0.93102(14) 0.0457(6) Uani d . 1 1 . .
H H6A 1.0101 0.0117 0.9287 0.055 Uiso calc R 1 1 . .
H H6B 0.9979 0.1059 0.9583 0.055 Uiso calc R 1 1 . .
C C7 0.9109(3) 0.09122(16) 0.85379(13) 0.0443(6) Uani d . 1 1 . .
H H7 0.9740 0.0659 0.8168 0.053 Uiso calc R 1 1 . .
C C8 0.9157(3) 0.18622(16) 0.84910(14) 0.0445(6) Uani d . 1 1 . .
C C9 0.8267(3) 0.22508(16) 0.91195(13) 0.0416(6) Uani d . 1 1 . .
C C10 0.6911(3) 0.17703(16) 0.92456(12) 0.0405(6) Uani d . 1 1 . .
C C11 0.6968(3) 0.07934(16) 0.91761(13) 0.0399(5) Uani d . 1 1 . .
C C12 0.5904(3) 0.22027(18) 0.87023(15) 0.0496(6) Uani d . 1 1 . .
H H12A 0.5568 0.1796 0.8338 0.060 Uiso calc R 1 1 . .
H H12B 0.5098 0.2431 0.8967 0.060 Uiso calc R 1 1 . .
C C13 0.6700(3) 0.29100(18) 0.83222(15) 0.0527(7) Uani d . 1 1 B .
H H13 0.6084 0.3399 0.8230 0.063 Uiso calc R 1 1 . .
C C14 0.7783(3) 0.31184(17) 0.88965(15) 0.0512(7) Uani d . 1 1 . .
H H14 0.7319 0.3389 0.9322 0.061 Uiso calc R 1 1 . .
C C15 0.8737(3) 0.2179(2) 0.77238(14) 0.0565(7) Uani d . 1 1 B .
H H15A 0.9459 0.2574 0.7560 0.068 Uiso calc R 1 1 . .
H H15B 0.8767 0.1696 0.7389 0.068 Uiso calc R 1 1 . .
C C16 0.7352(4) 0.2605(2) 0.76183(15) 0.0604(8) Uani d . 1 1 . .
H H16 0.6702 0.2225 0.7356 0.073 Uiso calc R 1 1 A 1
C C17 0.7620(3) 0.05823(16) 0.84348(12) 0.0415(6) Uani d . 1 1 . .
H H17 0.7146 0.0900 0.8039 0.050 Uiso calc R 1 1 . .
C C18 0.8127(3) -0.08526(17) 0.88536(14) 0.0515(7) Uani d . 1 1 . .
H H18A 0.9130 -0.0893 0.8758 0.062 Uiso calc R 1 1 . .
H H18B 0.7734 -0.1419 0.8806 0.062 Uiso calc R 1 1 . .
C C19 0.9371(3) -0.08098(19) 1.07202(15) 0.0556(7) Uani d . 1 1 . .
C C20 0.3182(3) 0.0800(3) 0.9099(2) 0.0738(10) Uani d . 1 1 . .
H H20A 0.2839 0.0276 0.9305 0.111 Uiso calc R 1 1 . .
H H20B 0.2567 0.0982 0.8706 0.111 Uiso calc R 1 1 . .
H H20C 0.3209 0.1227 0.9480 0.111 Uiso calc R 1 1 . .
C C21 0.8619(4) 0.4468(2) 0.8583(2) 0.0807(10) Uani d . 1 1 . .
H H21A 0.8080 0.4534 0.8135 0.121 Uiso calc R 1 1 . .
H H21B 0.9477 0.4788 0.8543 0.121 Uiso calc R 1 1 . .
H H21C 0.8081 0.4672 0.8999 0.121 Uiso calc R 1 1 . .
C C22 0.7499(12) 0.3113(7) 0.6432(4) 0.114(3) Uani d PU 0.578(12) 1 B 1
H H22A 0.8162 0.2697 0.6260 0.170 Uiso calc PR 0.578(12) 1 B 1
H H22B 0.7575 0.3617 0.6134 0.170 Uiso calc PR 0.578(12) 1 B 1
H H22C 0.6561 0.2888 0.6393 0.170 Uiso calc PR 0.578(12) 1 B 1
C C22' 0.6743(13) 0.3573(9) 0.6707(7) 0.104(4) Uani d PU 0.422(12) 1 B 2
H H22D 0.6386 0.3124 0.6398 0.155 Uiso calc PR 0.422(12) 1 B 2
H H22E 0.7364 0.3927 0.6421 0.155 Uiso calc PR 0.422(12) 1 B 2
H H22F 0.5972 0.3909 0.6890 0.155 Uiso calc PR 0.422(12) 1 B 2
C C23 0.7964(4) -0.0559(2) 0.75690(15) 0.0625(8) Uani d . 1 1 . .
H H23A 0.8964 -0.0683 0.7583 0.075 Uiso calc R 1 1 . .
H H23B 0.7822 -0.0086 0.7230 0.075 Uiso calc R 1 1 . .
C C24 0.7206(6) -0.1305(2) 0.7287(2) 0.0994(14) Uani d . 1 1 . .
H H24A 0.7516 -0.1803 0.7548 0.149 Uiso calc R 1 1 . .
H H24B 0.7394 -0.1371 0.6765 0.149 Uiso calc R 1 1 . .
H H24C 0.6213 -0.1229 0.7362 0.149 Uiso calc R 1 1 . .
C C1' 1.0692(3) -0.11619(17) 1.09396(15) 0.0525(7) Uani d . 1 1 . .
C C2' 1.1153(4) -0.10849(19) 1.16724(16) 0.0600(8) Uani d . 1 1 . .
C C3' 1.2446(4) -0.1426(2) 1.1845(2) 0.0732(10) Uani d . 1 1 . .
H H3' 1.2769 -0.1389 1.2333 0.088 Uiso calc R 1 1 . .
C C4' 1.3246(4) -0.1804(2) 1.1341(2) 0.0786(11) Uani d . 1 1 . .
H H4' 1.4116 -0.2025 1.1480 0.094 Uiso calc R 1 1 . .
C C5' 1.2809(4) -0.1874(2) 1.0619(2) 0.0739(9) Uani d . 1 1 . .
H H5' 1.3379 -0.2134 1.0265 0.089 Uiso calc R 1 1 . .
C C6' 1.1544(4) -0.15597(19) 1.04293(17) 0.0624(8) Uani d . 1 1 . .
H H6' 1.1236 -0.1613 0.9940 0.075 Uiso calc R 1 1 . .
N N1 1.0397(4) -0.0685(2) 1.21841(14) 0.0858(10) Uani d . 1 1 . .
H H1A 1.0716 -0.0636 1.2631 0.103 Uiso calc R 1 1 . .
H H1B 0.9588 -0.0473 1.2070 0.103 Uiso calc R 1 1 . .
N N2 0.7503(2) -0.03157(13) 0.82988(10) 0.0461(5) Uani d . 1 1 . .
O O1 0.8590(3) -0.04165(18) 1.11148(11) 0.0792(7) Uani d . 1 1 . .
O O2 0.9070(2) -0.09711(12) 1.00172(10) 0.0533(5) Uani d . 1 1 . .
O O3 0.64582(19) 0.19706(12) 0.99729(9) 0.0492(4) Uani d . 1 1 . .
H H3 0.7146 0.2082 1.0234 0.074 Uiso calc R 1 1 . .
O O4 0.8988(2) 0.22811(12) 0.97916(9) 0.0493(5) Uani d . 1 1 . .
H H4 0.9790 0.2463 0.9721 0.074 Uiso calc R 1 1 . .
O O5 1.05780(19) 0.20907(13) 0.86056(11) 0.0567(5) Uani d . 1 1 . .
H H5A 1.0672 0.2605 0.8540 0.085 Uiso calc R 1 1 . .
O O6 0.8938(2) 0.36055(12) 0.86885(12) 0.0613(5) Uani d . 1 1 . .
O O7 0.7770(13) 0.3303(12) 0.7134(9) 0.092(3) Uani d PU 0.578(12) 1 B 1
O O7' 0.7307(16) 0.3306(16) 0.7166(13) 0.084(3) Uani d PU 0.422(12) 1 B 2
O O8 0.45273(18) 0.06771(13) 0.88177(10) 0.0525(5) Uani d . 1 1 . .

loop_
_atom_site_aniso_label
_atom_site_aniso_U_11
_atom_site_aniso_U_22
_atom_site_aniso_U_33
_atom_site_aniso_U_12
_atom_site_aniso_U_13
_atom_site_aniso_U_23
C1 0.0340(14) 0.0631(16) 0.0404(12) -0.0009(13) 0.0003(11) -0.0027(11)
C2 0.0407(16) 0.0666(18) 0.0650(17) -0.0101(15) 0.0019(13) 0.0052(14)
C3 0.0552(19) 0.0600(16) 0.0609(17) -0.0055(15) 0.0027(15) 0.0118(13)
C4 0.0425(15) 0.0532(15) 0.0457(14) 0.0050(13) -0.0030(11) 0.0054(11)
C5 0.0368(14) 0.0518(14) 0.0365(12) 0.0057(12) -0.0025(10) 0.0001(10)
C6 0.0378(14) 0.0488(14) 0.0506(14) 0.0084(12) -0.0013(12) 0.0003(11)
C7 0.0367(14) 0.0537(14) 0.0424(13) 0.0037(12) 0.0040(11) -0.0013(11)
C8 0.0348(14) 0.0524(14) 0.0462(13) -0.0005(12) 0.0019(11) 0.0017(11)
C9 0.0351(13) 0.0507(13) 0.0390(12) 0.0015(12) -0.0043(10) -0.0035(10)
C10 0.0356(14) 0.0515(14) 0.0344(12) 0.0059(11) -0.0004(10) -0.0047(10)
C11 0.0297(13) 0.0502(13) 0.0399(12) -0.0002(11) 0.0002(10) -0.0014(10)
C12 0.0364(14) 0.0590(16) 0.0535(15) 0.0064(13) -0.0080(12) -0.0011(12)
C13 0.0502(17) 0.0558(15) 0.0522(15) 0.0080(14) -0.0063(13) 0.0050(11)
C14 0.0480(16) 0.0524(15) 0.0532(15) 0.0039(13) -0.0008(13) -0.0009(12)
C15 0.0641(19) 0.0610(16) 0.0442(14) -0.0007(15) 0.0094(13) 0.0038(12)
C16 0.069(2) 0.0665(18) 0.0457(14) 0.0031(16) -0.0044(14) 0.0074(13)
C17 0.0373(14) 0.0496(14) 0.0376(12) 0.0042(12) -0.0020(10) 0.0008(10)
C18 0.0553(17) 0.0493(14) 0.0499(14) 0.0053(13) 0.0003(13) -0.0020(11)
C19 0.0615(19) 0.0633(17) 0.0420(14) 0.0028(16) -0.0019(14) 0.0099(12)
C20 0.0339(16) 0.106(3) 0.082(2) 0.0081(18) 0.0051(15) -0.0039(19)
C21 0.101(3) 0.0491(16) 0.092(2) 0.0004(19) 0.003(2) 0.0063(16)
C22 0.135(6) 0.138(6) 0.067(4) 0.031(5) 0.013(4) 0.034(4)
C22' 0.097(6) 0.126(6) 0.088(6) 0.041(5) 0.003(5) 0.037(5)
C23 0.072(2) 0.0711(19) 0.0441(14) 0.0178(17) -0.0071(14) -0.0102(13)
C24 0.149(4) 0.077(2) 0.072(2) 0.017(3) -0.021(3) -0.0308(19)
C1' 0.0545(17) 0.0534(15) 0.0496(14) -0.0008(14) -0.0054(13) 0.0126(12)
C2' 0.067(2) 0.0612(17) 0.0519(16) -0.0053(16) -0.0100(15) 0.0187(13)
C3' 0.080(3) 0.069(2) 0.071(2) -0.004(2) -0.031(2) 0.0131(17)
C4' 0.069(2) 0.0639(19) 0.103(3) 0.0035(19) -0.032(2) 0.0146(19)
C5' 0.061(2) 0.069(2) 0.091(2) 0.0112(18) -0.0127(18) 0.0022(17)
C6' 0.064(2) 0.0612(17) 0.0618(18) 0.0054(17) -0.0093(16) 0.0075(14)
N1 0.089(2) 0.125(3) 0.0431(13) 0.005(2) -0.0066(14) 0.0039(15)
N2 0.0471(13) 0.0501(12) 0.0412(11) 0.0055(11) -0.0047(10) -0.0058(8)
O1 0.0785(16) 0.1133(18) 0.0457(11) 0.0293(15) -0.0017(11) -0.0006(11)
O2 0.0560(12) 0.0576(11) 0.0462(10) 0.0098(9) -0.0034(9) 0.0067(8)
O3 0.0427(11) 0.0645(11) 0.0404(9) 0.0048(9) 0.0031(8) -0.0097(8)
O4 0.0418(11) 0.0626(11) 0.0436(9) -0.0016(9) -0.0073(8) -0.0034(8)
O5 0.0392(11) 0.0613(11) 0.0695(12) -0.0060(9) 0.0066(9) 0.0040(10)
O6 0.0618(13) 0.0485(10) 0.0737(13) -0.0011(10) 0.0018(10) 0.0024(9)
O7 0.104(6) 0.104(3) 0.069(3) 0.011(6) -0.007(5) 0.047(3)
O7' 0.087(7) 0.096(4) 0.067(4) 0.013(6) 0.001(6) 0.036(3)
O8 0.0320(10) 0.0767(12) 0.0488(10) 0.0033(9) -0.0025(8) -0.0018(9)

loop_
_atom_type_symbol
_atom_type_description
_atom_type_scat_dispersion_real
_atom_type_scat_dispersion_imag
_atom_type_scat_source
C C 0.0181 0.0091 'International Tables Vol C Tables 4.2.6.8 and 6.1.1.4'
H H 0.0000 0.0000 'International Tables Vol C Tables 4.2.6.8 and 6.1.1.4'
N N 0.0311 0.0180 'International Tables Vol C Tables 4.2.6.8 and 6.1.1.4'
O O 0.0492 0.0322 'International Tables Vol C Tables 4.2.6.8 and 6.1.1.4'

loop_
_geom_angle_atom_site_label_1
_geom_angle_atom_site_label_2
_geom_angle_atom_site_label_3
_geom_angle
O8 C1 C2 107.4(2)
O8 C1 C11 111.0(2)
C2 C1 C11 117.0(2)
O8 C1 H1 107.0
C2 C1 H1 107.0
C11 C1 H1 107.0
C3 C2 C1 111.5(2)
C3 C2 H2A 109.3
C1 C2 H2A 109.3
C3 C2 H2B 109.3
C1 C2 H2B 109.3
H2A C2 H2B 108.0
C4 C3 C2 107.8(2)
C4 C3 H3A 110.1
C2 C3 H3A 110.1
C4 C3 H3B 110.1
C2 C3 H3B 110.1
H3A C3 H3B 108.5
O2 C4 C3 110.5(2)
O2 C4 C5 110.1(2)
C3 C4 C5 112.4(2)
O2 C4 C18 101.0(2)
C3 C4 C18 113.2(2)
C5 C4 C18 109.2(2)
C4 C5 C6 108.2(2)
C4 C5 C11 107.1(2)
C6 C5 C11 106.03(19)
C4 C5 H5 111.7
C6 C5 H5 111.7
C11 C5 H5 111.7
C5 C6 C7 104.6(2)
C5 C6 H6A 110.8
C7 C6 H6A 110.8
C5 C6 H6B 110.8
C7 C6 H6B 110.8
H6A C6 H6B 108.9
C8 C7 C6 110.8(2)
C8 C7 C17 111.3(2)
C6 C7 C17 103.5(2)
C8 C7 H7 110.4
C6 C7 H7 110.4
C17 C7 H7 110.4
O5 C8 C7 106.0(2)
O5 C8 C15 107.5(2)
C7 C8 C15 111.7(2)
O5 C8 C9 108.5(2)
C7 C8 C9 109.8(2)
C15 C8 C9 113.1(2)
O4 C9 C14 110.7(2)
O4 C9 C10 107.86(19)
C14 C9 C10 103.6(2)
O4 C9 C8 112.5(2)
C14 C9 C8 109.5(2)
C10 C9 C8 112.3(2)
O3 C10 C9 106.68(19)
O3 C10 C12 107.6(2)
C9 C10 C12 102.42(19)
O3 C10 C11 107.93(19)
C9 C10 C11 117.1(2)
C12 C10 C11 114.4(2)
C17 C11 C1 119.2(2)
C17 C11 C5 97.83(19)
C1 C11 C5 111.34(19)
C17 C11 C10 107.79(19)
C1 C11 C10 108.1(2)
C5 C11 C10 112.4(2)
C13 C12 C10 107.7(2)
C13 C12 H12A 110.2
C10 C12 H12A 110.2
C13 C12 H12B 110.2
C10 C12 H12B 110.2
H12A C12 H12B 108.5
C16 C13 C14 111.9(3)
C16 C13 C12 110.8(2)
C14 C13 C12 101.2(2)
C16 C13 H13 110.9
C14 C13 H13 110.9
C12 C13 H13 110.9
O6 C14 C13 118.6(2)
O6 C14 C9 109.4(2)
C13 C14 C9 101.4(2)
O6 C14 H14 109.0
C13 C14 H14 109.0
C9 C14 H14 109.0
C16 C15 C8 119.7(2)
C16 C15 H15A 107.4
C8 C15 H15A 107.4
C16 C15 H15B 107.4
C8 C15 H15B 107.4
H15A C15 H15B 106.9
O7' C16 C15 117.7(7)
O7 C16 C15 100.0(5)
O7' C16 C13 103.4(9)
O7 C16 C13 112.2(7)
C15 C16 C13 113.8(2)
O7' C16 H16 100.7
O7 C16 H16 110.1
C15 C16 H16 110.1
C13 C16 H16 110.1
N2 C17 C11 109.6(2)
N2 C17 C7 115.4(2)
C11 C17 C7 101.48(18)
N2 C17 H17 110.0
C11 C17 H17 110.0
C7 C17 H17 110.0
N2 C18 C4 114.3(2)
N2 C18 H18A 108.7
C4 C18 H18A 108.7
N2 C18 H18B 108.7
C4 C18 H18B 108.7
H18A C18 H18B 107.6
O1 C19 O2 122.1(3)
O1 C19 C1' 125.5(3)
O2 C19 C1' 112.4(3)
O8 C20 H20A 109.5
O8 C20 H20B 109.5
H20A C20 H20B 109.5
O8 C20 H20C 109.5
H20A C20 H20C 109.5
H20B C20 H20C 109.5
O6 C21 H21A 109.5
O6 C21 H21B 109.5
H21A C21 H21B 109.5
O6 C21 H21C 109.5
H21A C21 H21C 109.5
H21B C21 H21C 109.5
O7' C22' H22D 109.5
O7' C22' H22E 109.5
H22D C22' H22E 109.5
O7' C22' H22F 109.5
H22D C22' H22F 109.5
H22E C22' H22F 109.5
N2 C23 C24 112.3(3)
N2 C23 H23A 109.1
C24 C23 H23A 109.1
N2 C23 H23B 109.1
C24 C23 H23B 109.1
H23A C23 H23B 107.9
C23 C24 H24A 109.5
C23 C24 H24B 109.5
H24A C24 H24B 109.5
C23 C24 H24C 109.5
H24A C24 H24C 109.5
H24B C24 H24C 109.5
C6' C1' C2' 119.1(3)
C6' C1' C19 120.6(3)
C2' C1' C19 120.3(3)
N1 C2' C3' 120.7(3)
N1 C2' C1' 121.8(3)
C3' C2' C1' 117.4(3)
C4' C3' C2' 122.2(3)
C4' C3' H3' 118.9
C2' C3' H3' 118.9
C3' C4' C5' 120.8(3)
C3' C4' H4' 119.6
C5' C4' H4' 119.6
C6' C5' C4' 118.8(3)
C6' C5' H5' 120.6
C4' C5' H5' 120.6
C5' C6' C1' 121.7(3)
C5' C6' H6' 119.2
C1' C6' H6' 119.2
C2' N1 H1A 120.0
C2' N1 H1B 120.0
H1A N1 H1B 120.0
C18 N2 C23 110.7(2)
C18 N2 C17 115.3(2)
C23 N2 C17 113.2(2)
C19 O2 C4 121.5(2)
C10 O3 H3 109.5
C9 O4 H4 109.5
C8 O5 H5A 109.5
C14 O6 C21 113.5(3)
C22 O7 C16 110.3(13)
C22' O7' C16 142(2)
C20 O8 C1 113.5(2)

loop_
_geom_bond_atom_site_label_1
_geom_bond_atom_site_label_2
_geom_bond_distance
C1 O8 1.437(3)
C1 C2 1.525(4)
C1 C11 1.551(3)
C1 H1 1.0000
C2 C3 1.523(4)
C2 H2A 0.9900
C2 H2B 0.9900
C3 C4 1.515(4)
C3 H3A 0.9900
C3 H3B 0.9900
C4 O2 1.479(3)
C4 C5 1.537(4)
C4 C18 1.540(4)
C5 C6 1.542(4)
C5 C11 1.563(3)
C5 H5 1.0000
C6 C7 1.543(3)
C6 H6A 0.9900
C6 H6B 0.9900
C7 C8 1.528(4)
C7 C17 1.549(4)
C7 H7 1.0000
C8 O5 1.440(3)
C8 C15 1.552(4)
C8 C9 1.570(4)
C9 O4 1.419(3)
C9 C14 1.525(4)
C9 C10 1.542(4)
C10 O3 1.442(3)
C10 C12 1.558(3)
C10 C11 1.574(4)
C11 C17 1.538(3)
C12 C13 1.540(4)
C12 H12A 0.9900
C12 H12B 0.9900
C13 C16 1.520(4)
C13 C14 1.525(4)
C13 H13 1.0000
C14 O6 1.418(4)
C14 H14 1.0000
C15 C16 1.518(5)
C15 H15A 0.9900
C15 H15B 0.9900
C16 O7' 1.40(2)
C16 O7 1.487(17)
C16 H16 1.0000
C17 N2 1.467(3)
C17 H17 1.0000
C18 N2 1.465(3)
C18 H18A 0.9900
C18 H18B 0.9900
C19 O1 1.223(4)
C19 O2 1.348(3)
C19 C1' 1.456(4)
C20 O8 1.416(3)
C20 H20A 0.9800
C20 H20B 0.9800
C20 H20C 0.9800
C21 O6 1.431(4)
C21 H21A 0.9800
C21 H21B 0.9800
C21 H21C 0.9800
C22 O7 1.350(19)
C22 H22A 0.9800
C22 H22B 0.9800
C22 H22C 0.9800
C22' O7' 1.09(2)
C22' H22D 0.9800
C22' H22E 0.9800
C22' H22F 0.9800
C23 N2 1.465(3)
C23 C24 1.497(5)
C23 H23A 0.9900
C23 H23B 0.9900
C24 H24A 0.9800
C24 H24B 0.9800
C24 H24C 0.9800
C1' C6' 1.402(4)
C1' C2' 1.423(4)
C2' N1 1.353(4)
C2' C3' 1.404(5)
C3' C4' 1.352(5)
C3' H3' 0.9500
C4' C5' 1.397(5)
C4' H4' 0.9500
C5' C6' 1.371(5)
C5' H5' 0.9500
C6' H6' 0.9500
N1 H1A 0.8800
N1 H1B 0.8800
O3 H3 0.8400
O4 H4 0.8400
O5 H5A 0.8400

loop_
_geom_hbond_atom_site_label_D
_geom_hbond_atom_site_label_H
_geom_hbond_atom_site_label_A
_geom_hbond_site_symmetry_A
_geom_hbond_distance_DH
_geom_hbond_distance_HA
_geom_hbond_distance_DA
_geom_hbond_angle_DHA
O5 H5A O6 . 0.84 2.34 2.909(3) 125.5
O4 H4 O5 . 0.84 2.27 2.684(3) 111.1
O4 H4 O3 3_557 0.84 1.94 2.713(3) 152.9
O3 H3 O4 . 0.84 1.99 2.524(3) 121.0
N1 H1B O1 . 0.88 2.00 2.666(4) 131.0
N1 H1A O8 2_655 0.88 2.19 2.999(3) 152.4

loop_
_geom_torsion_atom_site_label_1
_geom_torsion_atom_site_label_2
_geom_torsion_atom_site_label_3
_geom_torsion_atom_site_label_4
_geom_torsion
O8 C1 C2 C3 172.1(2)
C11 C1 C2 C3 46.5(3)
C1 C2 C3 C4 -54.4(3)
C2 C3 C4 O2 -170.1(2)
C2 C3 C4 C5 66.6(3)
C2 C3 C4 C18 -57.7(3)
O2 C4 C5 C6 58.3(2)
C3 C4 C5 C6 -178.2(2)
C18 C4 C5 C6 -51.7(3)
O2 C4 C5 C11 172.24(18)
C3 C4 C5 C11 -64.2(3)
C18 C4 C5 C11 62.2(3)
C4 C5 C6 C7 100.5(2)
C11 C5 C6 C7 -14.2(3)
C5 C6 C7 C8 101.8(2)
C5 C6 C7 C17 -17.6(2)
C6 C7 C8 O5 64.6(3)
C17 C7 C8 O5 179.14(19)
C6 C7 C8 C15 -178.7(2)
C17 C7 C8 C15 -64.1(3)
C6 C7 C8 C9 -52.4(3)
C17 C7 C8 C9 62.2(3)
O5 C8 C9 O4 -33.9(3)
C7 C8 C9 O4 81.5(3)
C15 C8 C9 O4 -153.0(2)
O5 C8 C9 C14 89.7(2)
C7 C8 C9 C14 -155.0(2)
C15 C8 C9 C14 -29.4(3)
O5 C8 C9 C10 -155.8(2)
C7 C8 C9 C10 -40.4(3)
C15 C8 C9 C10 85.1(3)
O4 C9 C10 O3 34.5(3)
C14 C9 C10 O3 -82.8(2)
C8 C9 C10 O3 159.04(19)
O4 C9 C10 C12 147.5(2)
C14 C9 C10 C12 30.1(2)
C8 C9 C10 C12 -88.0(2)
O4 C9 C10 C11 -86.4(2)
C14 C9 C10 C11 156.2(2)
C8 C9 C10 C11 38.1(3)
O8 C1 C11 C17 -55.8(3)
C2 C1 C11 C17 68.0(3)
O8 C1 C11 C5 -168.5(2)
C2 C1 C11 C5 -44.7(3)
O8 C1 C11 C10 67.6(3)
C2 C1 C11 C10 -168.6(2)
C4 C5 C11 C17 -75.3(2)
C6 C5 C11 C17 40.1(2)
C4 C5 C11 C1 50.3(3)
C6 C5 C11 C1 165.7(2)
C4 C5 C11 C10 171.7(2)
C6 C5 C11 C10 -72.9(2)
O3 C10 C11 C17 -173.14(18)
C9 C10 C11 C17 -52.8(3)
C12 C10 C11 C17 67.1(3)
O3 C10 C11 C1 56.8(2)
C9 C10 C11 C1 177.13(19)
C12 C10 C11 C1 -63.0(2)
O3 C10 C11 C5 -66.5(2)
C9 C10 C11 C5 53.9(3)
C12 C10 C11 C5 173.8(2)
O3 C10 C12 C13 110.3(2)
C9 C10 C12 C13 -1.9(2)
C11 C10 C12 C13 -129.7(2)
C10 C12 C13 C16 92.0(3)
C10 C12 C13 C14 -26.7(3)
C16 C13 C14 O6 46.8(3)
C12 C13 C14 O6 164.9(2)
C16 C13 C14 C9 -72.9(3)
C12 C13 C14 C9 45.1(3)
O4 C9 C14 O6 70.7(3)
C10 C9 C14 O6 -173.9(2)
C8 C9 C14 O6 -53.9(3)
O4 C9 C14 C13 -163.2(2)
C10 C9 C14 C13 -47.9(2)
C8 C9 C14 C13 72.2(3)
O5 C8 C15 C16 -136.5(3)
C7 C8 C15 C16 107.7(3)
C9 C8 C15 C16 -16.8(4)
C8 C15 C16 O7' 139.0(12)
C8 C15 C16 O7 137.6(8)
C8 C15 C16 C13 17.7(4)
C14 C13 C16 O7' -100.8(8)
C12 C13 C16 O7' 147.2(8)
C14 C13 C16 O7 -84.6(6)
C12 C13 C16 O7 163.3(6)
C14 C13 C16 C15 28.1(3)
C12 C13 C16 C15 -83.9(3)
C1 C11 C17 N2 -48.0(3)
C5 C11 C17 N2 71.9(2)
C10 C11 C17 N2 -171.5(2)
C1 C11 C17 C7 -170.4(2)
C5 C11 C17 C7 -50.5(2)
C10 C11 C17 C7 66.1(2)
C8 C7 C17 N2 166.20(19)
C6 C7 C17 N2 -74.8(2)
C8 C7 C17 C11 -75.4(2)
C6 C7 C17 C11 43.5(2)
O2 C4 C18 N2 -157.5(2)
C3 C4 C18 N2 84.4(3)
C5 C4 C18 N2 -41.5(3)
O1 C19 C1' C6' -176.2(3)
O2 C19 C1' C6' 4.5(4)
O1 C19 C1' C2' 2.0(5)
O2 C19 C1' C2' -177.3(3)
C6' C1' C2' N1 177.9(3)
C19 C1' C2' N1 -0.3(5)
C6' C1' C2' C3' -0.7(4)
C19 C1' C2' C3' -178.9(3)
N1 C2' C3' C4' -177.7(3)
C1' C2' C3' C4' 0.9(5)
C2' C3' C4' C5' -0.2(5)
C3' C4' C5' C6' -0.8(5)
C4' C5' C6' C1' 0.9(5)
C2' C1' C6' C5' -0.2(5)
C19 C1' C6' C5' 178.0(3)
C4 C18 N2 C23 169.7(2)
C4 C18 N2 C17 39.6(3)
C24 C23 N2 C18 79.2(3)
C24 C23 N2 C17 -149.5(3)
C11 C17 N2 C18 -57.3(3)
C7 C17 N2 C18 56.4(3)
C11 C17 N2 C23 173.8(2)
C7 C17 N2 C23 -72.5(3)
O1 C19 O2 C4 11.8(4)
C1' C19 O2 C4 -168.9(2)
C3 C4 O2 C19 -67.1(3)
C5 C4 O2 C19 57.5(3)
C18 C4 O2 C19 172.8(2)
C13 C14 O6 C21 74.1(3)
C9 C14 O6 C21 -170.5(2)
O7' C16 O7 C22 -78(5)
C15 C16 O7 C22 98.3(9)
C13 C16 O7 C22 -140.7(8)
O7 C16 O7' C22' 135(8)
C15 C16 O7' C22' 130(3)
C13 C16 O7' C22' -103(3)
C2 C1 O8 C20 83.5(3)
C11 C1 O8 C20 -147.4(3)

_cod_database_fobs_code 2240907
